data_2217836
loop_
_publ_author_name
'Pagano, Sandro'
'Schnick, Wolfgang'

_publ_section_title
;
 Di-\m-<i>tert</i>-butanolato-bis[bis(\h^5^-cyclopentadienyl)erbium(III)]
;
_journal_coeditor_code SU2044
_journal_issue 3
_journal_name_full 'Acta Crystallographica Section E'
_journal_page_first m473
_journal_paper_doi 10.1107/S1600536808004248
_journal_volume 64
_journal_year 2008
_chemical_formula_iupac '[Er2 (C5 H5)4 (C4 H9 O)2]'
_chemical_formula_moiety 'C28 H38 Er2 O2'
_chemical_formula_sum 'C28 H38 Er2 O2'
_chemical_formula_weight 741.10
_chemical_name_common '[Cp~2~Er^t^BuO]~2~'
_chemical_name_systematic
;
Di-\m-<i>tert</i>-butanolato-bis[bis(\h^5^-cyclopentadienyl)erbium(III)]
;
_space_group_IT_number 14
_symmetry_cell_setting monoclinic
_symmetry_space_group_name_Hall '-P 2yn'
_symmetry_space_group_name_H-M 'P 1 21/n 1'
_atom_sites_solution_hydrogens geom
_atom_sites_solution_primary direct
_atom_sites_solution_secondary difmap
_audit_creation_method SHELXL-97
_cell_angle_alpha 90.00
_cell_angle_beta 101.85(3)
_cell_angle_gamma 90.00
_cell_formula_units_Z 2
_cell_length_a 8.3905(17)
_cell_length_b 15.628(3)
_cell_length_c 9.950(2)
_cell_measurement_reflns_used 14322
_cell_measurement_temperature 200(2)
_cell_measurement_theta_max 27.485
_cell_measurement_theta_min 3.134
_cell_volume 1276.9(5)
_computing_cell_refinement 'DENZO/SCALEPACK (Otwinowski & Minor 1997)'
_computing_data_collection 'COLLLECT (Nonius, 2004)'
_computing_data_reduction 'DENZO/SCALEPACK (Otwinowski & Minor 1997)'
_computing_molecular_graphics 'DIAMOND (Brandenburg 1999)'
_computing_publication_material 'SHELXL97 (Sheldrick, 2008)'
_computing_structure_refinement 'SHELXL97 (Sheldrick, 2008)'
_computing_structure_solution 'SHELXS97 (Sheldrick, 2008)'
_diffrn_ambient_temperature 200(2)
_diffrn_detector_area_resol_mean 9
_diffrn_measured_fraction_theta_full 0.997
_diffrn_measured_fraction_theta_max 0.997
_diffrn_measurement_device '95mm CCD camera on \k-goniostat'
_diffrn_measurement_device_type 'Nonius KappaCCD'
_diffrn_measurement_method '\f and \w'
_diffrn_radiation_monochromator graphite
_diffrn_radiation_source 'fine-focus sealed tube'
_diffrn_radiation_type MoK\a
_diffrn_radiation_wavelength 0.71073
_diffrn_reflns_av_R_equivalents 0.0206
_diffrn_reflns_av_sigmaI/netI 0.0263
_diffrn_reflns_limit_h_max 10
_diffrn_reflns_limit_h_min -10
_diffrn_reflns_limit_k_max 20
_diffrn_reflns_limit_k_min -20
_diffrn_reflns_limit_l_max 12
_diffrn_reflns_limit_l_min -12
_diffrn_reflns_number 5666
_diffrn_reflns_theta_full 27.48
_diffrn_reflns_theta_max 27.48
_diffrn_reflns_theta_min 3.18
_diffrn_standards_decay_% 0
_diffrn_standards_number 0
_exptl_absorpt_coefficient_mu 6.549
_exptl_absorpt_correction_T_max 0.783
_exptl_absorpt_correction_T_min 0.594
_exptl_absorpt_correction_type multi-scan
_exptl_absorpt_process_details '(SADABS; Sheldrick, 2001)'
_exptl_crystal_colour pink
_exptl_crystal_density_diffrn 1.928
_exptl_crystal_density_method 'not measured'
_exptl_crystal_description block
_exptl_crystal_F_000 716
_exptl_crystal_size_max 0.13
_exptl_crystal_size_mid 0.07
_exptl_crystal_size_min 0.04
_refine_diff_density_max 1.288
_refine_diff_density_min -1.227
_refine_ls_extinction_coef 0.0022(2)
_refine_ls_extinction_expression Fc^*^=kFc[1+0.001xFc^2^\l^3^/sin(2\q)]^-1/4^
_refine_ls_extinction_method '(SHELXL97; Sheldrick, 2008)'
_refine_ls_goodness_of_fit_ref 1.046
_refine_ls_hydrogen_treatment constr
_refine_ls_matrix_type full
_refine_ls_number_parameters 149
_refine_ls_number_reflns 2912
_refine_ls_number_restraints 0
_refine_ls_restrained_S_all 1.046
_refine_ls_R_factor_all 0.0265
_refine_ls_R_factor_gt 0.0216
_refine_ls_shift/su_max 0.002
_refine_ls_shift/su_mean 0.000
_refine_ls_structure_factor_coef Fsqd
_refine_ls_weighting_details 'calc w=1/[\s^2^(Fo^2^)+(0.025P)^2^+1.7644P] where P=(Fo^2^+2Fc^2^)/3'
_refine_ls_weighting_scheme calc
_refine_ls_wR_factor_gt 0.0507
_refine_ls_wR_factor_ref 0.0530
_reflns_number_gt 2578
_reflns_number_total 2912
_reflns_threshold_expression I>\2s(I)
_cod_data_source_file su2044.cif
_cod_data_source_block I
_cod_depositor_comments
;
The following automatic conversions were performed:

'_chemical_melting_point' value 'not measured' was changed to '?' -
the value is undefined or not given.

Automatic conversion script
Id: cif_fix_values 1646 2011-03-28 12:23:43Z adriana 

The following automatic conversions were performed:

'_chemical_melting_point' value 'not measured' was changed to '?' -
the value is undefined or not given.

Automatic conversion script
Id: cif_fix_values 1715 2011-07-08 13:25:40Z adriana 
;
_cod_original_sg_symbol_H-M 'P 21/n'
_cod_database_code 2217836
_cod_database_fobs_code 2217836

loop_
_symmetry_equiv_pos_as_xyz
'x, y, z'
'-x+1/2, y+1/2, -z+1/2'
'-x, -y, -z'
'x-1/2, -y-1/2, z-1/2'

loop_
_atom_site_type_symbol
_atom_site_label
_atom_site_fract_x
_atom_site_fract_y
_atom_site_fract_z
_atom_site_U_iso_or_equiv
_atom_site_adp_type
_atom_site_calc_flag
_atom_site_refinement_flags
_atom_site_occupancy
Er Er1 0.080747(15) 0.036095(8) 0.666673(13) 0.01748(7) Uani d . 1
C C15 0.2668(4) -0.0762(3) 0.8373(4) 0.0332(8) Uani d . 1
H H15 0.2131 -0.1176 0.8821 0.040 Uiso calc R 1
C C13 0.3898(5) 0.0464(3) 0.7888(5) 0.0385(9) Uani d . 1
H H13 0.4331 0.1028 0.7953 0.046 Uiso calc R 1
C C23 -0.0655(5) 0.0983(3) 0.8573(4) 0.0396(10) Uani d . 1
H H23 -0.0683 0.0605 0.9315 0.048 Uiso calc R 1
C C25 -0.1323(5) 0.1661(2) 0.6539(4) 0.0328(8) Uani d . 1
H H25 -0.1887 0.1835 0.5653 0.039 Uiso calc R 1
C C21 0.0166(5) 0.1986(2) 0.7245(4) 0.0349(8) Uani d . 1
H H21 0.0797 0.2414 0.6919 0.042 Uiso calc R 1
C C11 0.3101(4) -0.0858(3) 0.7084(4) 0.0312(8) Uani d . 1
H H11 0.2906 -0.1350 0.6513 0.037 Uiso calc R 1
C C22 0.0565(5) 0.1574(3) 0.8508(4) 0.0376(9) Uani d . 1
H H22 0.1505 0.1679 0.9203 0.045 Uiso calc R 1
C C14 0.3175(5) 0.0055(3) 0.8874(4) 0.0391(9) Uani d . 1
H H14 0.3053 0.0290 0.9728 0.047 Uiso calc R 1
C C12 0.3865(4) -0.0107(3) 0.6790(4) 0.0339(8) Uani d . 1
H H12 0.4288 -0.0001 0.5990 0.041 Uiso calc R 1
C C24 -0.1835(5) 0.1041(3) 0.7358(4) 0.0375(9) Uani d . 1
H H24 -0.2809 0.0715 0.7134 0.045 Uiso calc R 1
O O1 0.0788(3) 0.06891(14) 0.4454(2) 0.0195(4) Uani d . 1
C C1 0.1512(4) 0.1414(2) 0.3870(3) 0.0246(7) Uani d . 1
C C2 0.0347(5) 0.2174(2) 0.3640(4) 0.0343(8) Uani d . 1
H H2A -0.0665 0.2007 0.3014 0.051 Uiso calc R 1
H H2B 0.0853 0.2649 0.3238 0.051 Uiso calc R 1
H H2C 0.0106 0.2354 0.4520 0.051 Uiso calc R 1
C C4 0.1903(5) 0.1155(2) 0.2497(4) 0.0328(8) Uani d . 1
H H4A 0.2719 0.0698 0.2642 0.049 Uiso calc R 1
H H4B 0.2331 0.1651 0.2082 0.049 Uiso calc R 1
H H4C 0.0910 0.0951 0.1883 0.049 Uiso calc R 1
C C3 0.3083(5) 0.1691(3) 0.4829(4) 0.0360(9) Uani d . 1
H H3A 0.2863 0.1820 0.5737 0.054 Uiso calc R 1
H H3B 0.3512 0.2203 0.4457 0.054 Uiso calc R 1
H H3C 0.3886 0.1228 0.4908 0.054 Uiso calc R 1

loop_
_atom_site_aniso_label
_atom_site_aniso_U_11
_atom_site_aniso_U_22
_atom_site_aniso_U_33
_atom_site_aniso_U_12
_atom_site_aniso_U_13
_atom_site_aniso_U_23
Er1 0.01723(10) 0.01828(10) 0.01704(10) 0.00043(5) 0.00380(6) -0.00140(5)
C15 0.0310(19) 0.038(2) 0.0284(19) 0.0078(16) 0.0010(14) 0.0104(16)
C13 0.0205(18) 0.041(2) 0.049(2) -0.0049(15) -0.0040(16) 0.0010(19)
C23 0.058(3) 0.035(2) 0.033(2) 0.0116(19) 0.0257(19) 0.0020(17)
C25 0.038(2) 0.0274(19) 0.033(2) 0.0108(16) 0.0053(15) -0.0065(15)
C21 0.045(2) 0.0218(18) 0.042(2) -0.0023(16) 0.0192(17) -0.0102(16)
C11 0.0268(18) 0.036(2) 0.0295(19) 0.0109(15) 0.0022(14) 0.0029(15)
C22 0.042(2) 0.038(2) 0.031(2) 0.0075(17) 0.0030(16) -0.0179(17)
C14 0.031(2) 0.054(3) 0.0276(19) 0.0070(19) -0.0043(15) -0.0051(19)
C12 0.0188(17) 0.049(2) 0.035(2) 0.0079(16) 0.0079(14) 0.0053(18)
C24 0.0297(19) 0.030(2) 0.058(3) 0.0028(16) 0.0221(18) -0.0096(19)
O1 0.0228(11) 0.0165(11) 0.0196(11) -0.0040(9) 0.0050(8) 0.0020(9)
C1 0.0294(17) 0.0178(16) 0.0278(17) -0.0054(13) 0.0088(13) 0.0026(13)
C2 0.045(2) 0.0182(17) 0.042(2) -0.0002(16) 0.0144(17) 0.0095(16)
C4 0.042(2) 0.0291(19) 0.0300(18) -0.0063(16) 0.0147(15) 0.0041(16)
C3 0.040(2) 0.033(2) 0.036(2) -0.0147(17) 0.0101(16) -0.0002(17)

loop_
_atom_type_symbol
_atom_type_description
_atom_type_scat_dispersion_real
_atom_type_scat_dispersion_imag
_atom_type_scat_source
C C 0.0033 0.0016 'International Tables Vol C Tables 4.2.6.8 and 6.1.1.4'
H H 0.0000 0.0000 'International Tables Vol C Tables 4.2.6.8 and 6.1.1.4'
N N 0.0061 0.0033 'International Tables Vol C Tables 4.2.6.8 and 6.1.1.4'
O O 0.0106 0.0060 'International Tables Vol C Tables 4.2.6.8 and 6.1.1.4'
Er Er -0.2586 4.9576 'International Tables Vol C Tables 4.2.6.8 and 6.1.1.4'

loop_
_geom_angle_atom_site_label_1
_geom_angle_atom_site_label_2
_geom_angle_atom_site_label_3
_geom_angle_site_symmetry_1
_geom_angle_site_symmetry_3
_geom_angle
O1 Er1 O1 . 3_556 78.39(8)
O1 Er1 C13 . . 104.21(12)
O1 Er1 C13 3_556 . 134.35(11)
O1 Er1 C12 . . 85.46(10)
O1 Er1 C12 3_556 . 107.00(11)
C13 Er1 C12 . . 30.90(13)
O1 Er1 C23 . . 134.74(11)
O1 Er1 C23 3_556 . 107.78(11)
C13 Er1 C23 . . 101.80(14)
C12 Er1 C23 . . 131.01(13)
O1 Er1 C24 . . 108.69(11)
O1 Er1 C24 3_556 . 88.69(11)
C13 Er1 C24 . . 130.34(14)
C12 Er1 C24 . . 160.99(13)
C23 Er1 C24 . . 30.49(13)
O1 Er1 C22 . . 121.39(11)
O1 Er1 C22 3_556 . 137.07(11)
C13 Er1 C22 . . 81.17(13)
C12 Er1 C22 . . 111.94(13)
C23 Er1 C22 . . 30.31(13)
C24 Er1 C22 . . 50.05(13)
O1 Er1 C11 . . 100.02(10)
O1 Er1 C11 3_556 . 83.92(11)
C13 Er1 C11 . . 50.50(13)
C12 Er1 C11 . . 30.41(12)
C23 Er1 C11 . . 125.04(12)
C24 Er1 C11 . . 148.22(12)
C22 Er1 C11 . . 123.46(12)
O1 Er1 C21 . . 91.86(10)
O1 Er1 C21 3_556 . 131.93(10)
C13 Er1 C21 . . 93.72(13)
C12 Er1 C21 . . 119.13(13)
C23 Er1 C21 . . 49.88(12)
C24 Er1 C21 . . 49.84(12)
C22 Er1 C21 . . 30.08(12)
C11 Er1 C21 . . 144.01(12)
O1 Er1 C14 . . 133.98(11)
O1 Er1 C14 3_556 . 122.53(12)
C13 Er1 C14 . . 30.70(14)
C12 Er1 C14 . . 50.61(12)
C23 Er1 C14 . . 81.56(13)
C24 Er1 C14 . . 111.95(13)
C22 Er1 C14 . . 73.34(13)
C11 Er1 C14 . . 50.14(13)
C21 Er1 C14 . . 98.07(13)
O1 Er1 C25 . . 84.86(10)
O1 Er1 C25 3_556 . 101.80(10)
C13 Er1 C25 . . 123.85(13)
C12 Er1 C25 . . 147.00(13)
C23 Er1 C25 . . 49.88(12)
C24 Er1 C25 . . 30.06(12)
C22 Er1 C25 . . 49.74(12)
C11 Er1 C25 . . 173.19(12)
C21 Er1 C25 . . 30.13(12)
C14 Er1 C25 . . 123.08(13)
O1 Er1 C15 . . 130.36(10)
O1 Er1 C15 3_556 . 92.60(11)
C13 Er1 C15 . . 50.45(13)
C12 Er1 C15 . . 50.39(12)
C23 Er1 C15 . . 94.67(12)
C24 Er1 C15 . . 119.92(13)
C22 Er1 C15 . . 98.37(12)
C11 Er1 C15 . . 30.38(11)
C21 Er1 C15 . . 126.53(12)
C14 Er1 C15 . . 30.22(14)
C25 Er1 C15 . . 144.28(12)
C14 C15 C11 . . 107.6(4)
C14 C15 Er1 . . 74.1(2)
C11 C15 Er1 . . 73.8(2)
C14 C15 H15 . . 126.2
C11 C15 H15 . . 126.2
Er1 C15 H15 . . 117.9
C12 C13 C14 . . 108.1(4)
C12 C13 Er1 . . 75.1(2)
C14 C13 Er1 . . 76.7(2)
C12 C13 H13 . . 125.9
C14 C13 H13 . . 125.9
Er1 C13 H13 . . 114.5
C22 C23 C24 . . 108.3(4)
C22 C23 Er1 . . 75.9(2)
C24 C23 Er1 . . 75.8(2)
C22 C23 H23 . . 125.8
C24 C23 H23 . . 125.8
Er1 C23 H23 . . 114.7
C24 C25 C21 . . 108.1(4)
C24 C25 Er1 . . 74.2(2)
C21 C25 Er1 . . 74.6(2)
C24 C25 H25 . . 126.0
C21 C25 H25 . . 126.0
Er1 C25 H25 . . 117.3
C22 C21 C25 . . 108.2(4)
C22 C21 Er1 . . 74.6(2)
C25 C21 Er1 . . 75.3(2)
C22 C21 H21 . . 125.9
C25 C21 H21 . . 125.9
Er1 C21 H21 . . 116.3
C12 C11 C15 . . 108.5(4)
C12 C11 Er1 . . 73.5(2)
C15 C11 Er1 . . 75.8(2)
C12 C11 H11 . . 125.8
C15 C11 H11 . . 125.8
Er1 C11 H11 . . 116.9
C21 C22 C23 . . 107.8(4)
C21 C22 Er1 . . 75.3(2)
C23 C22 Er1 . . 73.8(2)
C21 C22 H22 . . 126.1
C23 C22 H22 . . 126.1
Er1 C22 H22 . . 116.9
C15 C14 C13 . . 107.9(4)
C15 C14 Er1 . . 75.7(2)
C13 C14 Er1 . . 72.6(2)
C15 C14 H14 . . 126.0
C13 C14 H14 . . 126.0
Er1 C14 H14 . . 117.7
C11 C12 C13 . . 107.9(3)
C11 C12 Er1 . . 76.1(2)
C13 C12 Er1 . . 74.0(2)
C12 C12 H12 . . 126.1
C13 C12 H12 . . 126.1
Er1 C12 H12 . . 116.0
C25 C24 C23 . . 107.6(4)
C25 C24 Er1 . . 75.8(2)
C23 C24 Er1 . . 73.7(2)
C25 C24 H24 . . 126.2
C23 C24 H24 . . 126.2
Er1 C24 H24 . . 116.5
C1 O1 Er1 . . 130.07(19)
C1 O1 Er1 . 3_556 128.22(18)
Er1 O1 Er1 . 3_556 101.61(8)
O1 C1 C3 . . 110.4(3)
O1 C1 C4 . . 109.6(3)
C3 C1 C4 . . 108.6(3)
O1 C1 C2 . . 110.9(3)
C3 C1 C2 . . 108.6(3)
C4 C1 C2 . . 108.7(3)
C1 C2 H2A . . 109.5
C1 C2 H2B . . 109.5
H2A C2 H2B . . 109.5
C1 C2 H2C . . 109.5
H2A C2 H2C . . 109.5
H2B C2 H2C . . 109.5
C1 C4 H4A . . 109.5
C1 C4 H4B . . 109.5
H4A C4 H4B . . 109.5
C1 C4 H4C . . 109.5
H4A C4 H4C . . 109.5
H4B C4 H4C . . 109.5
C1 C3 H3A . . 109.5
C1 C3 H3B . . 109.5
H3A C3 H3B . . 109.5
C1 C3 H3C . . 109.5
H3A C3 H3C . . 109.5
H3B C3 H3C . . 109.5

loop_
_geom_bond_atom_site_label_1
_geom_bond_atom_site_label_2
_geom_bond_site_symmetry_2
_geom_bond_distance
Er1 O1 . 2.257(2)
Er1 O1 3_556 2.262(2)
Er1 C13 . 2.633(4)
Er1 C12 . 2.646(3)
Er1 C23 . 2.646(4)
Er1 C24 . 2.673(3)
Er1 C22 . 2.673(4)
Er1 C11 . 2.679(4)
Er1 C21 . 2.682(4)
Er1 C14 . 2.685(4)
Er1 C25 . 2.692(4)
Er1 C15 . 2.705(4)
C15 C14 . 1.405(6)
C15 C11 . 1.411(5)
C15 H15 . 0.9500
C13 C12 . 1.406(6)
C13 C14 . 1.409(6)
C13 H13 . 0.9500
C23 C22 . 1.391(6)
C23 C24 . 1.399(6)
C23 H23 . 0.9500
C25 C24 . 1.391(6)
C25 C21 . 1.397(5)
C25 H25 . 0.9500
C21 C22 . 1.390(6)
C21 H21 . 0.9500
C11 C12 . 1.397(6)
C11 H11 . 0.9500
C22 H22 . 0.9500
C14 H14 . 0.9500
C12 H12 . 0.9500
C24 H24 . 0.9500
O1 C1 . 1.461(4)
O1 Er1 3_556 2.262(2)
C1 C3 . 1.523(5)
C1 C4 . 1.524(5)
C1 C2 . 1.525(5)
C2 H2A . 0.9800
C2 H2B . 0.9800
C2 H2C . 0.9800
C4 H4A . 0.9800
C4 H4B . 0.9800
C4 H4C . 0.9800
C3 H3A . 0.9800
C3 H3B . 0.9800
C3 H3C . 0.9800
